data_2201167
loop_
_publ_author_name
'Oloo, Eliud O. '
'Quail, J. Wilson'
'Perj\'esi, P\'al'
'Dimmock, Jonathan R.'

_publ_section_title
;
 2-(2,4-Dichlorophenylmethylene)-1-tetralone
;
_journal_issue 5
_journal_name_full 'Acta Crystallographica Section E'
_journal_page_first o580
_journal_page_last o581
_journal_paper_doi 10.1107/S160053680200747X
_journal_volume 58
_journal_year 2002
_chemical_formula_iupac 'C17 H12 Cl2 O'
_chemical_formula_moiety 'C17 H12 Cl2 O'
_chemical_formula_sum 'C17 H12 Cl2 O'
_chemical_formula_weight 303.17
_chemical_melting_point 382.0(10)
_chemical_name_systematic
;
2-(2,4-dichlorophenylmethylene)-1-tetralone
;
_space_group_IT_number 14
_symmetry_cell_setting monoclinic
_symmetry_space_group_name_Hall '-P 2ybc'
_symmetry_space_group_name_H-M 'P 1 21/c 1'
_atom_sites_solution_hydrogens geom
_atom_sites_solution_primary direct
_atom_sites_solution_secondary difmap
_audit_creation_method SHELXL-97
_cell_angle_alpha 90.00
_cell_angle_beta 90.010(10)
_cell_angle_gamma 90.00
_cell_formula_units_Z 4
_cell_length_a 12.3695(9)
_cell_length_b 13.7644(10)
_cell_length_c 8.2403(6)
_cell_measurement_reflns_used 5425
_cell_measurement_temperature 193(2)
_cell_measurement_theta_max 25.
_cell_measurement_theta_min 2.5
_cell_volume 1402.98(18)
_computing_cell_refinement 'SAINT (Bruker, 1998)'
_computing_data_collection 'SMART (Bruker, 1998)'
_computing_data_reduction SAINT
_computing_molecular_graphics 'Xtal3.7 (Hall et al., 2000)'
_computing_publication_material SHELXL97
_computing_structure_refinement 'SHELXL97 (Sheldrick, 1997)'
_computing_structure_solution 'SHELXS97 (Sheldrick, 1997)'
_diffrn_ambient_temperature 193(2)
_diffrn_detector_area_resol_mean 17
_diffrn_measured_fraction_theta_full 0.992
_diffrn_measured_fraction_theta_max 0.992
_diffrn_measurement_device_type 'Bruker SMART1000 CCD'
_diffrn_measurement_method CCD
_diffrn_radiation_monochromator graphite
_diffrn_radiation_source 'fine-focus sealed tube'
_diffrn_radiation_type MoK\a
_diffrn_radiation_wavelength 0.71073
_diffrn_reflns_av_R_equivalents 0.0467
_diffrn_reflns_av_sigmaI/netI 0.0456
_diffrn_reflns_limit_h_max 15
_diffrn_reflns_limit_h_min -15
_diffrn_reflns_limit_k_max 15
_diffrn_reflns_limit_k_min -16
_diffrn_reflns_limit_l_max 9
_diffrn_reflns_limit_l_min -10
_diffrn_reflns_number 8415
_diffrn_reflns_theta_full 25.77
_diffrn_reflns_theta_max 25.77
_diffrn_reflns_theta_min 1.65
_diffrn_standards_decay_% <1
_exptl_absorpt_coefficient_mu 0.454
_exptl_absorpt_correction_T_max 0.962151
_exptl_absorpt_correction_T_min 0.681748
_exptl_absorpt_correction_type multi-scan
_exptl_absorpt_process_details '(SADABS; Blessing, 1995)'
_exptl_crystal_colour colourless
_exptl_crystal_density_diffrn 1.435
_exptl_crystal_density_meas ?
_exptl_crystal_density_method 'not measured'
_exptl_crystal_description prism
_exptl_crystal_F_000 624
_exptl_crystal_size_max 0.35
_exptl_crystal_size_mid 0.10
_exptl_crystal_size_min 0.10
_refine_diff_density_max 0.214
_refine_diff_density_min -0.192
_refine_ls_extinction_method none
_refine_ls_goodness_of_fit_ref 0.975
_refine_ls_hydrogen_treatment constr
_refine_ls_matrix_type full
_refine_ls_number_parameters 181
_refine_ls_number_reflns 2668
_refine_ls_number_restraints 0
_refine_ls_restrained_S_all 0.975
_refine_ls_R_factor_all 0.0496
_refine_ls_R_factor_gt 0.0329
_refine_ls_shift/su_max 0.005
_refine_ls_shift/su_mean 0.001
_refine_ls_structure_factor_coef Fsqd
_refine_ls_weighting_details 'calc w = 1/[\s^2^(Fo^2^)+(0.0418P)^2^] where P = (Fo^2^+2Fc^2^)/3'
_refine_ls_weighting_scheme calc
_refine_ls_wR_factor_gt 0.0769
_refine_ls_wR_factor_ref 0.0817
_reflns_number_gt 2022
_reflns_number_total 2668
_reflns_threshold_expression I>2\s(I)
_cod_data_source_file ob6126.cif
_cod_data_source_block I
_cod_depositor_comments
;
The following automatic conversions were performed:

'_chemical_melting_point' value '381-383' was changed to '382.0(10)'
- the average value was taken and precision was estimated.

Automatic conversion script
Id: cif_fix_values 1646 2011-03-28 12:23:43Z adriana 

The following automatic conversions were performed:

'_chemical_melting_point' value '381-383' was changed to '382.0(10)'
- the average value was taken and precision was estimated.

Automatic conversion script
Id: cif_fix_values 1715 2011-07-08 13:25:40Z adriana 

The following automatic conversions were performed:

'_exptl_crystal_density_meas' value 'not measured' was changed to '?'
- the value is perceived as not measured.

Automatic conversion script
Id: cif_fix_values 3008 2015-01-20 13:52:24Z robertas 
;
_cod_original_sg_symbol_H-M 'P 21/c'
_cod_database_code 2201167
_cod_database_fobs_code 2201167

loop_
_symmetry_equiv_pos_as_xyz
'x, y, z'
'-x, y+1/2, -z+1/2'
'-x, -y, -z'
'x, -y-1/2, z-1/2'

loop_
_atom_site_label
_atom_site_fract_x
_atom_site_fract_y
_atom_site_fract_z
_atom_site_U_iso_or_equiv
_atom_site_adp_type
_atom_site_calc_flag
_atom_site_refinement_flags
_atom_site_occupancy
_atom_site_disorder_assembly
_atom_site_disorder_group
_atom_site_type_symbol
Cl1 0.53090(4) 0.24397(4) 0.41220(7) 0.04201(16) Uani d . 1 . . Cl
Cl2 0.64505(4) -0.04634(4) 0.80642(6) 0.03862(15) Uani d . 1 . . Cl
O 0.16014(9) 0.36507(9) 0.45961(17) 0.0375(3) Uani d . 1 . . O
C1 0.12921(13) 0.28081(14) 0.4465(2) 0.0282(4) Uani d . 1 . . C
C2 0.19817(13) 0.19697(13) 0.4989(2) 0.0266(4) Uani d . 1 . . C
C3 0.14545(13) 0.09859(14) 0.5011(2) 0.0306(4) Uani d . 1 . . C
H3A 0.1008 0.0922 0.6001 0.037 Uiso calc R 1 . . H
H3B 0.2019 0.0477 0.5042 0.037 Uiso calc R 1 . . H
C4 0.07426(14) 0.08367(14) 0.3512(2) 0.0336(5) Uani d . 1 . . C
H4A 0.1205 0.0812 0.2532 0.040 Uiso calc R 1 . . H
H4B 0.0360 0.0207 0.3605 0.040 Uiso calc R 1 . . H
C5 -0.00700(14) 0.16379(15) 0.3329(2) 0.0337(5) Uani d . 1 . . C
C6 -0.10931(15) 0.14709(17) 0.2676(3) 0.0446(6) Uani d . 1 . . C
H6 -0.1293 0.0832 0.2358 0.053 Uiso calc R 1 . . H
C7 -0.18195(17) 0.2225(2) 0.2486(3) 0.0553(7) Uani d . 1 . . C
H7 -0.2512 0.2101 0.2032 0.066 Uiso calc R 1 . . H
C8 -0.15467(16) 0.3155(2) 0.2951(3) 0.0544(7) Uani d . 1 . . C
H8 -0.2053 0.3668 0.2827 0.065 Uiso calc R 1 . . H
C9 -0.05385(15) 0.33414(16) 0.3597(2) 0.0412(5) Uani d . 1 . . C
H9 -0.0350 0.3983 0.3913 0.049 Uiso calc R 1 . . H
C10 0.02048(14) 0.25846(14) 0.3787(2) 0.0316(5) Uani d . 1 . . C
C11 0.30183(14) 0.21563(13) 0.5357(2) 0.0271(4) Uani d . 1 . . C
H11 0.3252 0.2807 0.5199 0.033 Uiso calc R 1 . . H
C12 0.38339(13) 0.14768(12) 0.5974(2) 0.0255(4) Uani d . 1 . . C
C13 0.49238(13) 0.15561(13) 0.5509(2) 0.0257(4) Uani d . 1 . . C
C14 0.57174(13) 0.09564(13) 0.6111(2) 0.0271(4) Uani d . 1 . . C
H14 0.6444 0.1018 0.5751 0.032 Uiso calc R 1 . . H
C15 0.54406(14) 0.02651(13) 0.7244(2) 0.0276(4) Uani d . 1 . . C
C16 0.43831(14) 0.01589(14) 0.7764(2) 0.0301(4) Uani d . 1 . . C
H16 0.4200 -0.0321 0.8546 0.036 Uiso calc R 1 . . H
C17 0.35992(14) 0.07620(13) 0.7127(2) 0.0285(4) Uani d . 1 . . C
H17 0.2874 0.0689 0.7484 0.034 Uiso calc R 1 . . H

loop_
_atom_site_aniso_label
_atom_site_aniso_U_11
_atom_site_aniso_U_22
_atom_site_aniso_U_33
_atom_site_aniso_U_12
_atom_site_aniso_U_13
_atom_site_aniso_U_23
Cl1 0.0294(2) 0.0449(3) 0.0518(4) 0.0006(2) 0.0041(2) 0.0214(3)
Cl2 0.0382(3) 0.0394(3) 0.0383(3) 0.0128(2) -0.0011(2) 0.0065(2)
O 0.0330(7) 0.0261(8) 0.0534(10) 0.0024(6) 0.0024(6) 0.0010(6)
C1 0.0251(8) 0.0312(11) 0.0282(11) 0.0016(8) 0.0081(8) 0.0006(8)
C2 0.0261(9) 0.0270(10) 0.0268(10) -0.0001(8) 0.0044(8) -0.0009(8)
C3 0.0267(9) 0.0286(10) 0.0365(11) -0.0023(8) 0.0018(8) 0.0017(9)
C4 0.0293(9) 0.0325(11) 0.0388(12) -0.0070(8) 0.0011(8) -0.0014(9)
C5 0.0266(9) 0.0444(12) 0.0300(11) -0.0033(8) 0.0035(8) 0.0040(9)
C6 0.0315(10) 0.0576(15) 0.0445(14) -0.0066(10) -0.0024(9) 0.0030(11)
C7 0.0284(11) 0.084(2) 0.0530(16) -0.0002(12) -0.0090(10) 0.0073(14)
C8 0.0330(11) 0.0735(18) 0.0566(16) 0.0166(11) -0.0033(10) 0.0107(14)
C9 0.0331(10) 0.0475(13) 0.0429(13) 0.0084(9) 0.0030(9) 0.0056(11)
C10 0.0241(9) 0.0402(12) 0.0306(11) 0.0008(8) 0.0055(8) 0.0075(9)
C11 0.0286(9) 0.0220(9) 0.0309(11) 0.0002(8) 0.0024(8) -0.0028(8)
C12 0.0250(8) 0.0246(10) 0.0271(10) -0.0010(7) -0.0014(7) -0.0049(8)
C13 0.0281(9) 0.0253(10) 0.0237(10) -0.0034(7) -0.0003(7) 0.0012(8)
C14 0.0237(8) 0.0313(10) 0.0262(10) 0.0011(8) 0.0012(7) -0.0030(8)
C15 0.0316(9) 0.0265(10) 0.0247(10) 0.0063(8) -0.0027(8) -0.0043(8)
C16 0.0354(10) 0.0277(10) 0.0272(11) -0.0001(8) 0.0019(8) -0.0008(8)
C17 0.0256(8) 0.0295(10) 0.0304(11) -0.0019(8) 0.0031(8) -0.0038(8)

loop_
_atom_type_symbol
_atom_type_description
_atom_type_scat_dispersion_real
_atom_type_scat_dispersion_imag
_atom_type_scat_source
C C 0.0033 0.0016 'International Tables Vol C Tables 4.2.6.8 and 6.1.1.4'
H H 0.0000 0.0000 'International Tables Vol C Tables 4.2.6.8 and 6.1.1.4'
O O 0.0106 0.0060 'International Tables Vol C Tables 4.2.6.8 and 6.1.1.4'
Cl Cl 0.1484 0.1585 'International Tables Vol C Tables 4.2.6.8 and 6.1.1.4'

loop_
_geom_angle_atom_site_label_1
_geom_angle_atom_site_label_2
_geom_angle_atom_site_label_3
_geom_angle
O C1 C10 120.71(16)
O C1 C2 121.69(16)
C10 C1 C2 117.60(16)
C11 C2 C1 117.48(16)
C11 C2 C3 125.74(16)
C1 C2 C3 116.76(15)
C2 C3 C4 111.16(16)
C2 C3 H3A 109.4
C4 C3 H3A 109.4
C2 C3 H3B 109.4
C4 C3 H3B 109.4
H3A C3 H3B 108.0
C5 C4 C3 111.60(16)
C5 C4 H4A 109.3
C3 C4 H4A 109.3
C5 C4 H4B 109.3
C3 C4 H4B 109.3
H4A C4 H4B 108.0
C6 C5 C10 118.57(18)
C6 C5 C4 121.73(19)
C10 C5 C4 119.68(16)
C7 C6 C5 120.7(2)
C7 C6 H6 119.7
C5 C6 H6 119.7
C8 C7 C6 120.5(2)
C8 C7 H7 119.8
C6 C7 H7 119.8
C7 C8 C9 120.1(2)
C7 C8 H8 120.0
C9 C8 H8 120.0
C8 C9 C10 119.9(2)
C8 C9 H9 120.0
C10 C9 H9 120.0
C9 C10 C5 120.29(17)
C9 C10 C1 118.82(18)
C5 C10 C1 120.89(16)
C2 C11 C12 127.83(17)
C2 C11 H11 116.1
C12 C11 H11 116.1
C17 C12 C13 116.05(15)
C17 C12 C11 122.77(15)
C13 C12 C11 121.04(16)
C14 C13 C12 122.65(16)
C14 C13 Cl1 117.53(13)
C12 C13 Cl1 119.82(13)
C13 C14 C15 118.82(16)
C13 C14 H14 120.6
C15 C14 H14 120.6
C14 C15 C16 121.22(16)
C14 C15 Cl2 118.92(13)
C16 C15 Cl2 119.84(15)
C17 C16 C15 118.84(17)
C17 C16 H16 120.6
C15 C16 H16 120.6
C16 C17 C12 122.40(16)
C16 C17 H17 118.8
C12 C17 H17 118.8

loop_
_geom_bond_atom_site_label_1
_geom_bond_atom_site_label_2
_geom_bond_site_symmetry_2
_geom_bond_distance
_geom_bond_publ_flag
Cl1 C13 . 1.7357(18) ?
Cl2 C15 . 1.7386(17) ?
O C1 . 1.226(2) ?
C1 C10 . 1.488(2) ?
C1 C2 . 1.499(3) ?
C2 C11 . 1.342(2) ?
C2 C3 . 1.503(2) ?
C3 C4 . 1.530(2) ?
C3 H3A . 0.9900 ?
C3 H3B . 0.9900 ?
C4 C5 . 1.500(3) ?
C4 H4A . 0.9900 ?
C4 H4B . 0.9900 ?
C5 C6 . 1.394(3) ?
C5 C10 . 1.398(3) ?
C6 C7 . 1.382(3) ?
C6 H6 . 0.9500 ?
C7 C8 . 1.378(3) ?
C7 H7 . 0.9500 ?
C8 C9 . 1.380(3) ?
C8 H8 . 0.9500 ?
C9 C10 . 1.398(3) ?
C9 H9 . 0.9500 ?
C11 C12 . 1.467(2) ?
C11 H11 . 0.9500 ?
C12 C17 . 1.398(2) ?
C12 C13 . 1.406(2) ?
C13 C14 . 1.375(2) ?
C14 C15 . 1.376(3) ?
C14 H14 . 0.9500 ?
C15 C16 . 1.384(2) ?
C16 C17 . 1.380(2) ?
C16 H16 . 0.9500 ?
C17 H17 . 0.9500 ?

loop_
_geom_hbond_atom_site_label_D
_geom_hbond_atom_site_label_H
_geom_hbond_atom_site_label_A
_geom_hbond_site_symmetry_A
_geom_hbond_distance_DH
_geom_hbond_distance_HA
_geom_hbond_distance_DA
_geom_hbond_angle_DHA
_geom_hbond_publ_flag
C11 H11 O . 0.95 2.40 2.774(2) 103.1 y
C4 H4A O 4_565 0.99 2.58 3.470(2) 150.0 y
C11 H11 Cl2 2_656 0.95 2.80 3.5858(18) 140.4 y
C17 H17 O 4_566 0.95 2.52 3.302(2) 140.1 y

loop_
_geom_torsion_atom_site_label_1
_geom_torsion_atom_site_label_2
_geom_torsion_atom_site_label_3
_geom_torsion_atom_site_label_4
_geom_torsion
O C1 C2 C11 -10.8(3)
C10 C1 C2 C11 169.74(17)
O C1 C2 C3 170.81(18)
C10 C1 C2 C3 -8.6(2)
C11 C2 C3 C4 -136.25(19)
C1 C2 C3 C4 42.0(2)
C2 C3 C4 C5 -54.3(2)
C3 C4 C5 C6 -146.85(18)
C3 C4 C5 C10 34.6(2)
C10 C5 C6 C7 0.0(3)
C4 C5 C6 C7 -178.6(2)
C5 C6 C7 C8 -0.5(4)
C6 C7 C8 C9 0.6(4)
C7 C8 C9 C10 -0.3(3)
C8 C9 C10 C5 -0.2(3)
C8 C9 C10 C1 179.13(19)
C6 C5 C10 C9 0.4(3)
C4 C5 C10 C9 178.93(18)
C6 C5 C10 C1 -178.96(18)
C4 C5 C10 C1 -0.4(3)
O C1 C10 C9 -12.3(3)
C2 C1 C10 C9 167.10(17)
O C1 C10 C5 167.00(18)
C2 C1 C10 C5 -13.6(3)
C1 C2 C11 C12 176.61(17)
C3 C2 C11 C12 -5.2(3)
C2 C11 C12 C17 -39.6(3)
C2 C11 C12 C13 144.8(2)
C17 C12 C13 C14 1.5(3)
C11 C12 C13 C14 177.41(16)
C17 C12 C13 Cl1 -178.44(13)
C11 C12 C13 Cl1 -2.6(2)
C12 C13 C14 C15 -1.6(3)
Cl1 C13 C14 C15 178.36(14)
C13 C14 C15 C16 0.8(3)
C13 C14 C15 Cl2 -177.58(13)
C14 C15 C16 C17 0.0(3)
Cl2 C15 C16 C17 178.35(13)
C15 C16 C17 C12 0.0(3)
C13 C12 C17 C16 -0.7(3)
C11 C12 C17 C16 -176.51(16)

loop_
_cod_related_entry_id
_cod_related_entry_database
_cod_related_entry_code
1 ChemSpider 20177228
